data_4322621
loop_
_publ_author_name
'Alain Diebold'
'Karl S. Hagen'

_publ_section_title
;
 Iron(II) Polyamine Chemistry: Variation of Spin State and Coordination
 Number in Solid State and Solution with Iron(II)
 Tris(2-pyridylmethyl)amine Complexes
;
_journal_name_full 'Inorganic Chemistry'
_journal_page_first 215
_journal_page_last 223
_journal_paper_doi 10.1021/ic971105e
_journal_volume 37
_journal_year 1998
_chemical_formula_moiety Fe(TPA)(SO3CF3)2
_chemical_formula_sum 'C20 H18 F6 Fe N4 O6 S2'
_chemical_formula_weight 644.35
_chemical_name_systematic
; 
 ? 
;
_space_group_IT_number 14
_symmetry_cell_setting monoclinic
_symmetry_space_group_name_Hall '-P 2ybc'
_symmetry_space_group_name_H-M 'P 1 21/c 1'
_atom_sites_solution_hydrogens geom
_atom_sites_solution_primary direct
_atom_sites_solution_secondary difmap
_audit_creation_method SHELXL
_cell_angle_alpha 90.00
_cell_angle_beta 113.290(10)
_cell_angle_gamma 90.00
_cell_formula_units_Z 4
_cell_length_a 17.636(2)
_cell_length_b 9.6590(10)
_cell_length_c 16.004(2)
_cell_measurement_reflns_used 26
_cell_measurement_temperature 173(2)
_cell_measurement_theta_max 12.44
_cell_measurement_theta_min 5.25
_cell_volume 2504.1(5)
_computing_cell_refinement 'Siemens XSCANS'
_computing_data_collection 'Siemens XSCANS'
_computing_data_reduction 'Siemens SHELXTL'
_computing_molecular_graphics 'Siemens SHELXTL'
_computing_publication_material 'Siemens SHELXTL'
_computing_structure_refinement 'SHELXL-93 (Sheldrick, 1993)'
_computing_structure_solution 'SHELXS-86 (Sheldrick, 1990)'
_diffrn_ambient_temperature 173(2)
_diffrn_measurement_device 'Siemens P4'
_diffrn_measurement_method '\w scans'
_diffrn_radiation_monochromator graphite
_diffrn_radiation_source 'sealed tube'
_diffrn_radiation_type MoK\a
_diffrn_radiation_wavelength 0.71073
_diffrn_reflns_av_R_equivalents 0.0304
_diffrn_reflns_av_sigmaI/netI 0.0368
_diffrn_reflns_limit_h_max 19
_diffrn_reflns_limit_h_min -20
_diffrn_reflns_limit_k_max 1
_diffrn_reflns_limit_k_min -11
_diffrn_reflns_limit_l_max 19
_diffrn_reflns_limit_l_min -1
_diffrn_reflns_number 5532
_diffrn_reflns_theta_max 25.00
_diffrn_reflns_theta_min 1.26
_diffrn_standards_decay_% 10.42
_diffrn_standards_interval_count 97
_diffrn_standards_number 3
_exptl_absorpt_coefficient_mu 0.859
_exptl_absorpt_correction_T_max 0.8857
_exptl_absorpt_correction_T_min 0.6513
_exptl_absorpt_correction_type empirical
_exptl_crystal_colour pale_yellow
_exptl_crystal_density_diffrn 1.709
_exptl_crystal_description aggregate_of_cryst
_exptl_crystal_F_000 1304
_exptl_crystal_size_max .65
_exptl_crystal_size_mid .50
_exptl_crystal_size_min .50
_refine_diff_density_max 0.360
_refine_diff_density_min -0.602
_refine_diff_density_rms 0.101
_refine_ls_extinction_method none
_refine_ls_goodness_of_fit_all 1.117
_refine_ls_goodness_of_fit_obs 1.088
_refine_ls_hydrogen_treatment noref
_refine_ls_matrix_type full
_refine_ls_number_parameters 352
_refine_ls_number_reflns 4406
_refine_ls_number_restraints 0
_refine_ls_restrained_S_all 1.117
_refine_ls_restrained_S_obs 1.088
_refine_ls_R_factor_all 0.0464
_refine_ls_R_factor_obs 0.0392
_refine_ls_shift/esd_max 0.000
_refine_ls_shift/esd_mean 0.000
_refine_ls_structure_factor_coef Fsqd
_refine_ls_weighting_details 'w=1/[\s^2^(Fo^2^)+(0.0645P)^2^+1.3648P] where P=(Fo^2^+2Fc^2^)/3'
_refine_ls_weighting_scheme calc
_refine_ls_wR_factor_all 0.1143
_refine_ls_wR_factor_obs 0.1036
_reflns_number_observed 3855
_reflns_number_total 4406
_reflns_observed_criterion >2sigma(I)
_cod_data_source_file ic971105e_2.cif
_cod_data_source_block 2(AD1154c)
_cod_depositor_comments
;
The following automatic conversions were performed:

'_refine_ls_weighting_scheme' value 'calc
w=1/[\s^2^(Fo^2^)+(0.0645P)^2^+1.3648P] where P=(Fo^2^+2Fc^2^)/3' was
changed to 'calc'. New tag '_refine_ls_weighting_details' was
created. The value of the new tag was set to
'w=1/[\s^2^(Fo^2^)+(0.0645P)^2^+1.3648P] where P=(Fo^2^+2Fc^2^)/3'.

Automatic conversion script
Id: cif_fix_values 3143 2015-03-26 13:38:13Z robertas 
;
_cod_database_code 4322621

loop_
_symmetry_equiv_pos_as_xyz
'x, y, z'
'-x, y+1/2, -z+1/2'
'-x, -y, -z'
'x, -y-1/2, z-1/2'

loop_
_atom_site_aniso_label
_atom_site_aniso_U_11
_atom_site_aniso_U_22
_atom_site_aniso_U_33
_atom_site_aniso_U_23
_atom_site_aniso_U_13
_atom_site_aniso_U_12
Fe 0.0168(2) 0.0125(2) 0.0171(2) 0.00103(13) 0.0047(2) -0.00031(13)
N1 0.0164(10) 0.0176(11) 0.0189(11) 0.0017(9) 0.0070(9) -0.0005(8)
N2 0.0217(11) 0.0209(11) 0.0176(10) 0.0020(9) 0.0044(9) -0.0022(9)
N3 0.0180(10) 0.0201(11) 0.0174(10) -0.0010(9) 0.0044(9) -0.0011(9)
N4 0.0226(11) 0.0200(11) 0.0157(10) -0.0007(9) 0.0052(9) -0.0044(9)
C1 0.0256(14) 0.0275(15) 0.0255(14) 0.0038(12) 0.0018(12) -0.0003(12)
C2 0.0239(14) 0.037(2) 0.035(2) 0.0065(14) -0.0017(13) -0.0056(13)
C3 0.037(2) 0.035(2) 0.034(2) -0.0048(14) -0.0004(14) -0.0184(14)
C4 0.043(2) 0.0224(15) 0.028(2) -0.0041(12) 0.0101(14) -0.0093(13)
C5 0.0297(14) 0.0191(13) 0.0169(12) 0.0003(10) 0.0093(11) -0.0055(11)
C6 0.0311(14) 0.0168(13) 0.0257(13) -0.0047(11) 0.0141(12) -0.0041(11)
C7 0.0236(13) 0.032(2) 0.0267(14) 0.0004(12) 0.0112(12) 0.0039(12)
C8 0.029(2) 0.055(2) 0.034(2) 0.010(2) 0.0195(14) 0.0067(14)
C9 0.028(2) 0.053(2) 0.040(2) 0.021(2) 0.0179(14) -0.0010(14)
C10 0.0315(15) 0.0263(15) 0.0295(15) 0.0111(12) 0.0114(12) -0.0017(12)
C11 0.0175(12) 0.0210(13) 0.0156(12) 0.0021(10) 0.0027(10) -0.0031(10)
C12 0.0250(13) 0.0193(13) 0.0254(13) 0.0083(11) 0.0108(11) 0.0048(11)
C13 0.0334(15) 0.0207(14) 0.0213(13) 0.0009(11) 0.0079(12) -0.0051(12)
C14 0.046(2) 0.031(2) 0.0229(14) 0.0001(12) 0.0151(13) -0.0152(14)
C15 0.039(2) 0.039(2) 0.0301(15) -0.0103(14) 0.0213(14) -0.0184(14)
C16 0.0258(14) 0.032(2) 0.0268(14) -0.0069(12) 0.0110(12) -0.0084(12)
C17 0.0217(13) 0.0228(14) 0.0177(12) -0.0056(11) 0.0058(10) -0.0064(11)
C18 0.0177(12) 0.0244(14) 0.0259(14) 0.0027(11) 0.0083(11) 0.0023(11)
S1 0.0287(4) 0.0156(4) 0.0288(4) 0.0004(3) 0.0056(3) 0.0030(3)
O1 0.0322(11) 0.0159(10) 0.0453(13) 0.0041(9) 0.0087(10) 0.0069(8)
O2 0.065(2) 0.0453(15) 0.0284(12) -0.0001(10) 0.0067(11) 0.0131(12)
O3 0.0370(12) 0.0260(12) 0.0540(14) -0.0021(10) 0.0119(10) -0.0098(9)
C19 0.035(2) 0.030(2) 0.049(2) 0.0062(15) 0.0104(15) 0.0097(14)
F1 0.0651(14) 0.078(2) 0.0580(14) 0.0120(13) 0.0371(12) 0.0256(13)
F2 0.0575(13) 0.0343(11) 0.085(2) 0.0102(11) 0.0254(12) 0.0254(10)
F3 0.0290(10) 0.0553(14) 0.111(2) 0.0039(14) 0.0173(12) -0.0016(10)
S2 0.0206(3) 0.0205(3) 0.0163(3) -0.0013(2) 0.0042(3) -0.0029(2)
O4 0.0261(10) 0.0293(11) 0.0180(9) -0.0050(8) 0.0085(8) -0.0099(8)
O5 0.0227(10) 0.0412(13) 0.0311(11) -0.0056(10) 0.0026(9) -0.0015(9)
O6 0.0366(11) 0.0295(11) 0.0217(10) 0.0021(8) 0.0094(9) -0.0085(9)
C20 0.038(2) 0.0255(15) 0.0283(15) -0.0012(13) 0.0132(13) -0.0002(13)
F4 0.0368(10) 0.0548(13) 0.0582(13) -0.0052(11) 0.0096(9) 0.0178(10)
F5 0.087(2) 0.0224(10) 0.0552(12) 0.0028(9) 0.0393(12) -0.0053(10)
F6 0.0547(12) 0.0390(11) 0.0323(10) -0.0142(8) 0.0202(9) -0.0060(9)

loop_
_atom_site_label
_atom_site_type_symbol
_atom_site_fract_x
_atom_site_fract_y
_atom_site_fract_z
_atom_site_U_iso_or_equiv
_atom_site_thermal_displace_type
_atom_site_occupancy
_atom_site_calc_flag
_atom_site_refinement_flags
_atom_site_disorder_group
Fe Fe 0.22800(2) 0.16014(3) 0.47402(2) 0.01605(13) Uani 1 d . .
N1 N 0.16809(13) 0.3622(2) 0.46792(14) 0.0176(4) Uani 1 d . .
N2 N 0.32429(13) 0.2683(2) 0.58509(14) 0.0211(5) Uani 1 d . .
N3 N 0.27629(12) 0.2796(2) 0.39228(14) 0.0193(5) Uani 1 d . .
N4 N 0.14384(13) 0.1242(2) 0.54090(14) 0.0202(5) Uani 1 d . .
C1 C 0.4044(2) 0.2312(3) 0.6242(2) 0.0288(6) Uani 1 d . .
H1A H 0.4197(2) 0.1414(3) 0.6122(2) 0.035 Uiso 1 calc R .
C2 C 0.4648(2) 0.3170(3) 0.6804(2) 0.0363(7) Uani 1 d . .
H2A H 0.5206(2) 0.2873(3) 0.7072(2) 0.044 Uiso 1 calc R .
C3 C 0.4424(2) 0.4482(3) 0.6973(2) 0.0399(8) Uani 1 d . .
H3A H 0.4829(2) 0.5096(3) 0.7366(2) 0.048 Uiso 1 calc R .
C4 C 0.3610(2) 0.4889(3) 0.6565(2) 0.0325(7) Uani 1 d . .
H4A H 0.3447(2) 0.5789(3) 0.6667(2) 0.039 Uiso 1 calc R .
C5 C 0.3031(2) 0.3959(3) 0.6001(2) 0.0219(5) Uani 1 d . .
C6 C 0.2132(2) 0.4324(3) 0.5567(2) 0.0236(6) Uani 1 d . .
H6A H 0.1868(2) 0.4073(3) 0.5989(2) 0.028 Uiso 1 calc R .
H6B H 0.2079(2) 0.5338(3) 0.5473(2) 0.028 Uiso 1 calc R .
C7 C 0.3388(2) 0.2422(3) 0.3700(2) 0.0271(6) Uani 1 d . .
H7A H 0.3602(2) 0.1510(3) 0.3843(2) 0.033 Uiso 1 calc R .
C8 C 0.3734(2) 0.3298(4) 0.3274(2) 0.0372(8) Uani 1 d . .
H8A H 0.4175(2) 0.2995(4) 0.3120(2) 0.045 Uiso 1 calc R .
C9 C 0.3430(2) 0.4625(4) 0.3074(2) 0.0391(8) Uani 1 d . .
H9A H 0.3658(2) 0.5251(4) 0.2778(2) 0.047 Uiso 1 calc R .
C10 C 0.2792(2) 0.5033(3) 0.3310(2) 0.0293(6) Uani 1 d . .
H10A H 0.2581(2) 0.5950(3) 0.3192(2) 0.035 Uiso 1 calc R .
C11 C 0.24662(15) 0.4082(3) 0.3723(2) 0.0192(5) Uani 1 d . .
C12 C 0.1710(2) 0.4414(3) 0.3901(2) 0.0230(6) Uani 1 d . .
H12A H 0.1704(2) 0.5417(3) 0.4026(2) 0.028 Uiso 1 calc R .
H12B H 0.1211(2) 0.4202(3) 0.3350(2) 0.028 Uiso 1 calc R .
C13 C 0.1448(2) 0.0197(3) 0.5968(2) 0.0260(6) Uani 1 d . .
H13A H 0.1886(2) -0.0456(3) 0.6134(2) 0.031 Uiso 1 calc R .
C14 C 0.0851(2) 0.0033(3) 0.6310(2) 0.0327(7) Uani 1 d . .
H14A H 0.0881(2) -0.0718(3) 0.6705(2) 0.039 Uiso 1 calc R .
C15 C 0.0214(2) 0.0962(3) 0.6077(2) 0.0337(7) Uani 1 d . .
H15A H -0.0209(2) 0.0858(3) 0.6299(2) 0.040 Uiso 1 calc R .
C16 C 0.0199(2) 0.2053(3) 0.5511(2) 0.0280(6) Uani 1 d . .
H16A H -0.0232(2) 0.2721(3) 0.5347(2) 0.034 Uiso 1 calc R .
C17 C 0.0815(2) 0.2163(3) 0.5189(2) 0.0213(5) Uani 1 d . .
C18 C 0.0823(2) 0.3311(3) 0.4555(2) 0.0227(6) Uani 1 d . .
H18A H 0.0500(2) 0.3029(3) 0.3917(2) 0.027 Uiso 1 calc R .
H18B H 0.0564(2) 0.4150(3) 0.4682(2) 0.027 Uiso 1 calc R .
S1 S 0.32141(4) -0.14882(7) 0.53323(5) 0.0262(2) Uani 1 d . .
O1 O 0.30235(12) -0.0107(2) 0.49311(15) 0.0332(5) Uani 1 d . .
O2 O 0.3566(2) -0.1487(3) 0.6301(2) 0.0499(7) Uani 1 d . .
O3 O 0.25889(14) -0.2488(2) 0.4902(2) 0.0409(5) Uani 1 d . .
C19 C 0.4065(2) -0.1958(4) 0.5019(2) 0.0398(8) Uani 1 d . .
F1 F 0.38585(15) -0.1868(3) 0.4132(2) 0.0629(6) Uani 1 d . .
F2 F 0.43078(14) -0.3242(2) 0.5271(2) 0.0596(6) Uani 1 d . .
F3 F 0.47054(13) -0.1125(3) 0.5427(2) 0.0684(7) Uani 1 d . .
S2 S 0.10728(4) 0.06208(7) 0.25852(4) 0.0201(2) Uani 1 d . .
O4 O 0.13178(11) 0.0706(2) 0.35697(12) 0.0246(4) Uani 1 d . .
O5 O 0.01989(12) 0.0530(2) 0.20968(14) 0.0342(5) Uani 1 d . .
O6 O 0.15149(13) 0.1526(2) 0.22287(13) 0.0299(5) Uani 1 d . .
C20 C 0.1438(2) -0.1093(3) 0.2445(2) 0.0305(6) Uani 1 d . .
F4 F 0.22524(12) -0.1178(2) 0.2829(2) 0.0528(5) Uani 1 d . .
F5 F 0.11280(14) -0.2075(2) 0.27978(14) 0.0514(5) Uani 1 d . .
F6 F 0.12067(12) -0.1385(2) 0.15611(12) 0.0411(5) Uani 1 d . .

loop_
_atom_type_symbol
_atom_type_description
_atom_type_scat_dispersion_real
_atom_type_scat_dispersion_imag
_atom_type_scat_source
C C 0.0033 0.0016 'International Tables Vol C Tables 4.2.6.8 and 6.1.1.4'
H H 0.0000 0.0000 'International Tables Vol C Tables 4.2.6.8 and 6.1.1.4'
N N 0.0061 0.0033 'International Tables Vol C Tables 4.2.6.8 and 6.1.1.4'
O O 0.0106 0.0060 'International Tables Vol C Tables 4.2.6.8 and 6.1.1.4'
F F 0.0171 0.0103 'International Tables Vol C Tables 4.2.6.8 and 6.1.1.4'
S S 0.1246 0.1234 'International Tables Vol C Tables 4.2.6.8 and 6.1.1.4'
Fe Fe 0.3463 0.8444 'International Tables Vol C Tables 4.2.6.8 and 6.1.1.4'

loop_
_geom_angle_atom_site_label_1
_geom_angle_atom_site_label_2
_geom_angle_atom_site_label_3
_geom_angle
_geom_angle_site_symmetry_1
_geom_angle_site_symmetry_3
_geom_angle_publ_flag
O1 Fe O4 92.51(8) . . ?
O1 Fe N3 97.94(9) . . ?
O4 Fe N3 92.96(7) . . ?
O1 Fe N4 108.56(9) . . ?
O4 Fe N4 84.69(7) . . ?
N3 Fe N4 153.46(8) . . ?
O1 Fe N2 91.04(8) . . ?
O4 Fe N2 174.66(8) . . ?
N3 Fe N2 82.59(8) . . ?
N4 Fe N2 97.96(8) . . ?
O1 Fe N1 170.09(8) . . ?
O4 Fe N1 96.80(8) . . ?
N3 Fe N1 78.26(8) . . ?
N4 Fe N1 75.79(8) . . ?
N2 Fe N1 79.44(8) . . ?
C18 N1 C12 111.5(2) . . ?
C18 N1 C6 110.7(2) . . ?
C12 N1 C6 112.6(2) . . ?
C18 N1 Fe 105.8(2) . . ?
C12 N1 Fe 108.7(2) . . ?
C6 N1 Fe 107.1(2) . . ?
C5 N2 C1 118.5(2) . . ?
C5 N2 Fe 113.9(2) . . ?
C1 N2 Fe 125.9(2) . . ?
C7 N3 C11 118.3(2) . . ?
C7 N3 Fe 125.7(2) . . ?
C11 N3 Fe 115.6(2) . . ?
C13 N4 C17 117.7(2) . . ?
C13 N4 Fe 128.0(2) . . ?
C17 N4 Fe 114.3(2) . . ?
N2 C1 C2 123.0(3) . . ?
C1 C2 C3 118.4(3) . . ?
C4 C3 C2 119.5(3) . . ?
C3 C4 C5 118.9(3) . . ?
N2 C5 C4 121.7(3) . . ?
N2 C5 C6 116.9(2) . . ?
C4 C5 C6 121.3(3) . . ?
N1 C6 C5 113.8(2) . . ?
N3 C7 C8 122.8(3) . . ?
C7 C8 C9 118.7(3) . . ?
C8 C9 C10 119.2(3) . . ?
C9 C10 C11 118.6(3) . . ?
N3 C11 C10 122.3(2) . . ?
N3 C11 C12 116.4(2) . . ?
C10 C11 C12 121.0(2) . . ?
N1 C12 C11 112.1(2) . . ?
N4 C13 C14 122.8(3) . . ?
C15 C14 C13 119.5(3) . . ?
C14 C15 C16 118.6(3) . . ?
C17 C16 C15 119.3(3) . . ?
N4 C17 C16 122.3(3) . . ?
N4 C17 C18 116.0(2) . . ?
C16 C17 C18 121.7(3) . . ?
N1 C18 C17 109.9(2) . . ?
O3 S1 O2 116.6(2) . . ?
O3 S1 O1 114.08(13) . . ?
O2 S1 O1 113.80(14) . . ?
O3 S1 C19 105.3(2) . . ?
O2 S1 C19 104.4(2) . . ?
O1 S1 C19 100.25(14) . . ?
S1 O1 Fe 145.23(14) . . ?
F1 C19 F2 108.0(3) . . ?
F1 C19 F3 108.0(3) . . ?
F2 C19 F3 107.9(3) . . ?
F1 C19 S1 111.9(2) . . ?
F2 C19 S1 110.6(3) . . ?
F3 C19 S1 110.3(3) . . ?
O5 S2 O6 117.32(13) . . ?
O5 S2 O4 112.84(12) . . ?
O6 S2 O4 114.81(11) . . ?
O5 S2 C20 103.58(13) . . ?
O6 S2 C20 103.34(13) . . ?
O4 S2 C20 102.46(13) . . ?
S2 O4 Fe 139.17(11) . . ?
F4 C20 F5 108.1(3) . . ?
F4 C20 F6 107.5(2) . . ?
F5 C20 F6 107.1(2) . . ?
F4 C20 S2 111.8(2) . . ?
F5 C20 S2 111.8(2) . . ?
F6 C20 S2 110.3(2) . . ?

loop_
_geom_bond_atom_site_label_1
_geom_bond_atom_site_label_2
_geom_bond_distance
_geom_bond_site_symmetry_2
_geom_bond_publ_flag
Fe O1 2.054(2) . ?
Fe O4 2.150(2) . ?
Fe N3 2.156(2) . ?
Fe N4 2.174(2) . ?
Fe N2 2.179(2) . ?
Fe N1 2.203(2) . ?
N1 C18 1.477(3) . ?
N1 C12 1.480(3) . ?
N1 C6 1.489(3) . ?
N2 C5 1.337(4) . ?
N2 C1 1.349(3) . ?
N3 C7 1.335(3) . ?
N3 C11 1.336(4) . ?
N4 C13 1.345(3) . ?
N4 C17 1.348(4) . ?
C1 C2 1.368(4) . ?
C2 C3 1.385(5) . ?
C3 C4 1.379(5) . ?
C4 C5 1.390(4) . ?
C5 C6 1.499(4) . ?
C7 C8 1.372(4) . ?
C8 C9 1.377(5) . ?
C9 C10 1.379(4) . ?
C10 C11 1.383(4) . ?
C11 C12 1.505(4) . ?
C13 C14 1.374(4) . ?
C14 C15 1.370(5) . ?
C15 C16 1.383(4) . ?
C16 C17 1.380(4) . ?
C17 C18 1.507(4) . ?
S1 O3 1.422(2) . ?
S1 O2 1.424(2) . ?
S1 O1 1.461(2) . ?
S1 C19 1.818(3) . ?
C19 F1 1.321(4) . ?
C19 F2 1.322(4) . ?
C19 F3 1.329(4) . ?
S2 O5 1.429(2) . ?
S2 O6 1.432(2) . ?
S2 O4 1.462(2) . ?
S2 C20 1.822(3) . ?
C20 F4 1.322(4) . ?
C20 F5 1.328(4) . ?
C20 F6 1.338(3) . ?
